data_7102356
loop_
_publ_author_name
'Coles, Martyn P'
'Hitchcock, Peter B'

_publ_section_title
;
 A Lewis-basic, dionio-substituted phosphane.
;
_journal_issue 48
_journal_name_full 'Chemical communications (Cambridge, England)'
_journal_page_first 5229
_journal_page_last 5231
_journal_paper_doi 10.1039/b710923g
_journal_year 2007
_chemical_absolute_configuration ad
_chemical_compound_source 'synthesis as described'
_chemical_formula_moiety 'C21 H31 N6 P, C H2 Cl2, 2(Cl)'
_chemical_formula_sum 'C22 H33 Cl4 N6 P'
_chemical_formula_weight 554.31
_chemical_name_systematic
;
?
;
_space_group_IT_number 33
_symmetry_cell_setting orthorhombic
_symmetry_Int_Tables_number 33
_symmetry_space_group_name_Hall 'P 2c -2n'
_symmetry_space_group_name_H-M 'P n a 21'
_atom_sites_solution_hydrogens geom
_atom_sites_solution_primary direct
_atom_sites_solution_secondary difmap
_audit_conform_dict_location ftp://ftp.iucr.org/pub/cif_core.dic
_audit_conform_dict_name cif_core.dic
_audit_conform_dict_version 2.3
_audit_creation_date 2006-07-06T15:58:30-00:00
_audit_creation_method 'WinGX routine CIF_UPDATE'
_cell_angle_alpha 90
_cell_angle_beta 90
_cell_angle_gamma 90
_cell_formula_units_Z 4
_cell_length_a 13.5675(3)
_cell_length_b 15.3805(2)
_cell_length_c 12.3987(3)
_cell_measurement_reflns_used 16852
_cell_measurement_temperature 173(2)
_cell_measurement_theta_max 26.022
_cell_measurement_theta_min 3.395
_cell_measurement_wavelength 0.71073
_cell_volume 2587.30(9)
_computing_cell_refinement 'HKL Scalepack (Otwinowski & Minor 1997)'
_computing_data_collection 'Collect (Nonius BV, 1997-2000)'
_computing_data_reduction 'HKL Denzo and Scalepack (Otwinowski & Minor 1997)'
_computing_molecular_graphics 'Ortep-3 for Windows (Farrugia, 1997)'
_computing_publication_material 'WinGX publication routines (Farrugia, 1999)'
_computing_structure_refinement 'SHELXL-97 (Sheldrick, 1997)'
_computing_structure_solution 'SHELXS-86 (Sheldrick, 1986)'
_diffrn_ambient_temperature 173(2)
_diffrn_detector 'CCD plate'
_diffrn_detector_area_resol_mean 9
_diffrn_measured_fraction_theta_full 0.995
_diffrn_measured_fraction_theta_max 0.995
_diffrn_measurement_device '95mm CCD camera on \k-goniostat'
_diffrn_measurement_device_type KappaCCD
_diffrn_measurement_method 'CCD rotation images, thick slices'
_diffrn_orient_matrix_type 'by Nonius Collect from scalepack cell'
_diffrn_orient_matrix_UB_11 -0.108597E-1
_diffrn_orient_matrix_UB_12 0.186412E-1
_diffrn_orient_matrix_UB_13 0.622914E-1
_diffrn_orient_matrix_UB_21 0.794486E-1
_diffrn_orient_matrix_UB_22 0.102403E-1
_diffrn_orient_matrix_UB_23 0.66163E-2
_diffrn_orient_matrix_UB_31 -0.00866
_diffrn_orient_matrix_UB_32 0.705702E-1
_diffrn_orient_matrix_UB_33 -0.174144E-1
_diffrn_radiation_monochromator graphite
_diffrn_radiation_probe x-ray
_diffrn_radiation_type MoK\a
_diffrn_radiation_wavelength 0.71073
_diffrn_reflns_av_R_equivalents 0.0465
_diffrn_reflns_av_unetI/netI 0.0269
_diffrn_reflns_limit_h_max 16
_diffrn_reflns_limit_h_min -16
_diffrn_reflns_limit_k_max 18
_diffrn_reflns_limit_k_min -18
_diffrn_reflns_limit_l_max 15
_diffrn_reflns_limit_l_min -15
_diffrn_reflns_number 25557
_diffrn_reflns_theta_full 26.01
_diffrn_reflns_theta_max 26.01
_diffrn_reflns_theta_min 3.42
_diffrn_source 'Enraf Nonius FR590'
_exptl_absorpt_coefficient_mu 0.543
_exptl_absorpt_correction_type none
_exptl_crystal_colour colourless
_exptl_crystal_density_diffrn 1.423
_exptl_crystal_density_method 'not measured'
_exptl_crystal_description prism
_exptl_crystal_F_000 1160
_exptl_crystal_size_max 0.4
_exptl_crystal_size_mid 0.4
_exptl_crystal_size_min 0.4
_refine_diff_density_max 0.362
_refine_diff_density_min -0.415
_refine_diff_density_rms 0.113
_refine_ls_abs_structure_details 'Flack H D (1983), Acta Cryst. A39, 876-881'
_refine_ls_abs_structure_Flack 0.04(4)
_refine_ls_extinction_method none
_refine_ls_goodness_of_fit_ref 0.974
_refine_ls_hydrogen_treatment constr
_refine_ls_matrix_type full
_refine_ls_number_parameters 303
_refine_ls_number_reflns 5042
_refine_ls_number_restraints 1
_refine_ls_restrained_S_all 0.974
_refine_ls_R_factor_all 0.0299
_refine_ls_R_factor_gt 0.028
_refine_ls_shift/su_max 0.001
_refine_ls_shift/su_mean 0
_refine_ls_structure_factor_coef Fsqd
_refine_ls_weighting_details 'calc w=1/[\s^2^(Fo^2^)+(0.0574P)^2^+0.6899P] where P=(Fo^2^+2Fc^2^)/3'
_refine_ls_weighting_scheme calc
_refine_ls_wR_factor_gt 0.0801
_refine_ls_wR_factor_ref 0.0819
_reflns_number_gt 4845
_reflns_number_total 5042
_reflns_threshold_expression >2sigma(I)
_cod_data_source_file b710923g.txt
_cod_data_source_block (2)-jul706
_cod_database_code 7102356

loop_
_symmetry_equiv_pos_as_xyz
'x, y, z'
'-x, -y, z+1/2'
'-x+1/2, y+1/2, z+1/2'
'x+1/2, -y+1/2, z'

loop_
_atom_site_label
_atom_site_type_symbol
_atom_site_fract_x
_atom_site_fract_y
_atom_site_fract_z
_atom_site_U_iso_or_equiv
_atom_site_adp_type
_atom_site_occupancy
_atom_site_symmetry_multiplicity
_atom_site_calc_flag
_atom_site_refinement_flags
_atom_site_disorder_assembly
_atom_site_disorder_group
Cl1 Cl 0.36139(4) 0.33831(4) 0.42331(5) 0.03857(14) Uani 1 1 d . . .
Cl2 Cl 0.39936(4) 0.71895(4) 0.42237(5) 0.03526(13) Uani 1 1 d . . .
Cl3 Cl 0.35849(5) 0.53698(4) 0.67793(7) 0.05292(19) Uani 1 1 d . . .
Cl4 Cl 0.17846(7) 0.53887(4) 0.54667(6) 0.0561(2) Uani 1 1 d . . .
P P 0.38569(3) 0.04738(3) 0.71922(4) 0.01933(11) Uani 1 1 d . A .
N1 N 0.16166(11) 0.10694(11) 0.66505(14) 0.0222(3) Uani 1 1 d . . .
N2 N 0.30984(12) 0.13301(11) 0.75602(14) 0.0216(3) Uani 1 1 d . . .
N3 N 0.21959(12) 0.24777(11) 0.68057(13) 0.0248(3) Uani 1 1 d . . .
N4 N 0.18384(12) -0.05094(11) 0.66540(15) 0.0249(4) Uani 1 1 d . . .
N5 N 0.33049(12) -0.04794(10) 0.76343(14) 0.0204(3) Uani 1 1 d . . .
N6 N 0.27384(12) -0.17783(10) 0.68759(13) 0.0233(3) Uani 1 1 d . . .
C1 C 0.22940(13) 0.16403(12) 0.70065(15) 0.0211(4) Uani 1 1 d . . .
C2 C 0.08973(16) 0.12871(15) 0.5800(2) 0.0330(5) Uani 1 1 d . . .
H2B H 0.0222 0.1211 0.6087 0.04 Uiso 1 1 calc R . .
H2A H 0.0981 0.088 0.5189 0.04 Uiso 1 1 calc R . .
C3 C 0.10143(17) 0.22078(16) 0.5396(2) 0.0347(5) Uani 1 1 d . . .
H3B H 0.1541 0.2231 0.4843 0.042 Uiso 1 1 calc R . .
H3A H 0.0392 0.2406 0.506 0.042 Uiso 1 1 calc R . .
C4 C 0.12750(17) 0.27910(15) 0.6325(2) 0.0336(5) Uani 1 1 d . . .
H4B H 0.1358 0.3396 0.6069 0.04 Uiso 1 1 calc R . .
H4A H 0.0741 0.2782 0.6869 0.04 Uiso 1 1 calc R . .
C5 C 0.29052(17) 0.31481(13) 0.7132(2) 0.0339(5) Uani 1 1 d . . .
H5B H 0.2591 0.3538 0.7666 0.041 Uiso 1 1 calc R . .
H5A H 0.3084 0.3502 0.6494 0.041 Uiso 1 1 calc R . .
C6 C 0.38128(18) 0.27723(16) 0.7606(2) 0.0378(6) Uani 1 1 d . . .
H6B H 0.4144 0.3215 0.8059 0.045 Uiso 1 1 calc R . .
H6A H 0.4272 0.2604 0.7022 0.045 Uiso 1 1 calc R . .
C7 C 0.35712(16) 0.19836(14) 0.82856(17) 0.0274(4) Uani 1 1 d . . .
H7B H 0.418 0.174 0.8607 0.033 Uiso 1 1 calc R . .
H7A H 0.3116 0.2145 0.8876 0.033 Uiso 1 1 calc R . .
C8 C 0.14627(13) 0.02500(13) 0.7213(2) 0.0246(4) Uani 1 1 d . A .
H8B H 0.1783 0.0286 0.7929 0.029 Uiso 1 1 calc R . .
H8A H 0.0747 0.0172 0.7335 0.029 Uiso 1 1 calc R . .
C9 C 0.26142(13) -0.09448(12) 0.70579(15) 0.0199(4) Uani 1 1 d . A .
C13 C 0.36248(15) -0.22734(13) 0.7192(2) 0.0290(5) Uani 1 1 d . A .
H13B H 0.391 -0.2549 0.6541 0.035 Uiso 1 1 calc R . .
H13A H 0.3427 -0.2743 0.7693 0.035 Uiso 1 1 calc R . .
C14 C 0.44145(16) -0.17193(13) 0.77319(17) 0.0267(4) Uani 1 1 d . . .
H14B H 0.4826 -0.2084 0.8211 0.032 Uiso 1 1 calc R A .
H14A H 0.4846 -0.1453 0.7179 0.032 Uiso 1 1 calc R . .
C15 C 0.39052(14) -0.10157(13) 0.83822(17) 0.0234(4) Uani 1 1 d . A .
H15B H 0.3477 -0.1282 0.8938 0.028 Uiso 1 1 calc R . .
H15A H 0.4401 -0.0648 0.8749 0.028 Uiso 1 1 calc R . .
C16 C 0.36964(13) 0.04007(12) 0.57332(17) 0.0218(4) Uani 1 1 d . . .
C17 C 0.38776(15) -0.03966(14) 0.52144(19) 0.0260(4) Uani 1 1 d . A .
H17 H 0.4039 -0.0895 0.5631 0.031 Uiso 1 1 calc R . .
C18 C 0.38228(15) -0.04629(15) 0.4099(2) 0.0312(5) Uani 1 1 d . . .
H18 H 0.3939 -0.1007 0.3758 0.037 Uiso 1 1 calc R A .
C19 C 0.36007(17) 0.02590(17) 0.3484(2) 0.0359(5) Uani 1 1 d . A .
H19 H 0.354 0.0209 0.2723 0.043 Uiso 1 1 calc R . .
C20 C 0.34662(16) 0.10566(17) 0.39802(18) 0.0337(5) Uani 1 1 d . . .
H20 H 0.3329 0.1557 0.3556 0.04 Uiso 1 1 calc R A .
C21 C 0.35314(14) 0.11298(15) 0.50969(17) 0.0263(4) Uani 1 1 d . A .
H21 H 0.3462 0.1684 0.5427 0.032 Uiso 1 1 calc R . .
C22 C 0.3099(3) 0.53475(16) 0.5445(3) 0.0538(8) Uani 1 1 d . . .
H22B H 0.3316 0.4809 0.5078 0.065 Uiso 1 1 calc R . .
H22A H 0.3358 0.585 0.5033 0.065 Uiso 1 1 calc R . .
C10 C 0.12194(18) -0.09549(16) 0.5844(2) 0.0416(6) Uani 0.838(6) 1 d P A 1
H10A H 0.1563 -0.0967 0.5139 0.05 Uiso 0.838(6) 1 calc PR A 1
H10B H 0.059 -0.0638 0.5752 0.05 Uiso 0.838(6) 1 calc PR A 1
C11 C 0.1021(2) -0.18645(19) 0.6218(2) 0.0350(8) Uani 0.838(6) 1 d P A 1
H11A H 0.0652 -0.1851 0.6907 0.042 Uiso 0.838(6) 1 calc PR A 1
H11B H 0.0616 -0.2174 0.5677 0.042 Uiso 0.838(6) 1 calc PR A 1
C12 C 0.19761(17) -0.23291(14) 0.63724(19) 0.0310(5) Uani 0.838(6) 1 d P A 1
H12A H 0.1864 -0.2847 0.6831 0.037 Uiso 0.838(6) 1 calc PR A 1
H12B H 0.2218 -0.2534 0.5663 0.037 Uiso 0.838(6) 1 calc PR A 1
C10A C 0.12194(18) -0.09549(16) 0.5844(2) 0.0416(6) Uani 0.162(6) 1 d P A 2
H10C H 0.0534 -0.0957 0.6119 0.05 Uiso 0.162(6) 1 calc PR A 2
H10D H 0.1223 -0.0594 0.5182 0.05 Uiso 0.162(6) 1 calc PR A 2
C11A C 0.1437(8) -0.1753(7) 0.5559(10) 0.017(3) Uiso 0.162(6) 1 d P A 2
H11C H 0.1846 -0.1723 0.4899 0.021 Uiso 0.162(6) 1 calc PR A 2
H11D H 0.0815 -0.2049 0.5362 0.021 Uiso 0.162(6) 1 calc PR A 2
C12A C 0.19761(17) -0.23291(14) 0.63724(19) 0.0310(5) Uani 0.162(6) 1 d P A 2
H12C H 0.1512 -0.2549 0.6925 0.037 Uiso 0.162(6) 1 calc PR A 2
H12D H 0.2283 -0.2832 0.6004 0.037 Uiso 0.162(6) 1 calc PR A 2

loop_
_atom_site_aniso_label
_atom_site_aniso_U_11
_atom_site_aniso_U_22
_atom_site_aniso_U_33
_atom_site_aniso_U_23
_atom_site_aniso_U_13
_atom_site_aniso_U_12
Cl1 0.0445(3) 0.0360(3) 0.0352(3) -0.0025(3) -0.0091(3) 0.0111(2)
Cl2 0.0311(2) 0.0431(3) 0.0315(3) 0.0062(3) -0.0009(2) -0.0072(2)
Cl3 0.0504(4) 0.0357(3) 0.0727(5) -0.0065(3) 0.0105(3) -0.0051(2)
Cl4 0.0893(6) 0.0430(4) 0.0359(3) -0.0035(3) -0.0062(4) -0.0118(3)
P 0.0179(2) 0.0192(2) 0.0209(2) 0.0008(2) -0.0008(2) -0.00100(17)
N1 0.0200(8) 0.0228(8) 0.0238(8) 0.0029(7) -0.0007(7) 0.0012(6)
N2 0.0227(8) 0.0207(8) 0.0214(8) -0.0014(6) -0.0024(6) -0.0005(7)
N3 0.0259(8) 0.0214(8) 0.0271(9) 0.0015(7) -0.0004(7) 0.0007(7)
N4 0.0224(8) 0.0238(8) 0.0285(9) 0.0011(7) -0.0059(7) -0.0028(6)
N5 0.0213(8) 0.0183(8) 0.0216(8) 0.0012(6) -0.0027(6) -0.0013(6)
N6 0.0253(8) 0.0222(8) 0.0223(8) 0.0003(7) 0.0013(7) -0.0044(6)
C1 0.0216(9) 0.0221(9) 0.0195(9) 0.0026(8) 0.0037(7) 0.0023(7)
C2 0.0295(11) 0.0326(12) 0.0367(13) 0.0037(10) -0.0112(10) 0.0023(9)
C3 0.0317(12) 0.0356(12) 0.0367(13) 0.0102(10) -0.0087(10) 0.0034(9)
C4 0.0316(12) 0.0272(11) 0.0419(13) 0.0073(10) -0.0039(10) 0.0069(9)
C5 0.0413(12) 0.0225(10) 0.0379(12) -0.0002(10) 0.0010(11) -0.0060(9)
C6 0.0339(12) 0.0319(12) 0.0478(15) -0.0027(11) -0.0029(10) -0.0076(9)
C7 0.0285(10) 0.0273(11) 0.0264(11) -0.0077(9) -0.0033(8) -0.0028(8)
C8 0.0188(8) 0.0249(9) 0.0300(11) 0.0008(9) 0.0020(9) -0.0004(7)
C9 0.0216(8) 0.0218(8) 0.0164(9) 0.0012(7) 0.0030(7) -0.0046(7)
C13 0.0335(11) 0.0227(10) 0.0308(11) -0.0017(10) 0.0013(10) 0.0046(8)
C14 0.0288(10) 0.0253(10) 0.0259(10) 0.0021(8) -0.0006(8) 0.0039(8)
C15 0.0267(9) 0.0223(10) 0.0212(9) 0.0030(8) -0.0030(8) 0.0023(7)
C16 0.0169(9) 0.0256(10) 0.0230(11) 0.0017(8) 0.0045(7) -0.0024(7)
C17 0.0247(10) 0.0250(10) 0.0282(11) 0.0011(8) 0.0062(8) -0.0036(8)
C18 0.0274(11) 0.0380(12) 0.0282(12) -0.0080(10) 0.0061(9) -0.0071(8)
C19 0.0303(11) 0.0564(16) 0.0210(11) -0.0009(10) 0.0018(9) -0.0017(10)
C20 0.0285(11) 0.0449(13) 0.0278(13) 0.0135(10) 0.0056(9) 0.0074(9)
C21 0.0227(9) 0.0292(11) 0.0270(11) 0.0032(9) 0.0063(8) 0.0011(8)
C22 0.087(2) 0.0281(12) 0.0462(15) -0.0051(11) 0.0268(16) -0.0101(12)
C10 0.0409(13) 0.0346(13) 0.0493(15) -0.0041(12) -0.0225(12) -0.0054(10)
C11 0.0321(15) 0.0350(15) 0.0378(17) -0.0037(12) -0.0042(11) -0.0120(11)
C12 0.0384(12) 0.0241(10) 0.0305(11) -0.0019(9) -0.0030(9) -0.0108(9)
C10A 0.0409(13) 0.0346(13) 0.0493(15) -0.0041(12) -0.0225(12) -0.0054(10)
C12A 0.0384(12) 0.0241(10) 0.0305(11) -0.0019(9) -0.0030(9) -0.0108(9)

loop_
_atom_type_symbol
_atom_type_description
_atom_type_scat_dispersion_real
_atom_type_scat_dispersion_imag
_atom_type_scat_source
C C 0.0033 0.0016 'International Tables Vol C Tables 4.2.6.8 and 6.1.1.4'
H H 0 0 'International Tables Vol C Tables 4.2.6.8 and 6.1.1.4'
N N 0.0061 0.0033 'International Tables Vol C Tables 4.2.6.8 and 6.1.1.4'
P P 0.1023 0.0942 'International Tables Vol C Tables 4.2.6.8 and 6.1.1.4'
Cl Cl 0.1484 0.1585 'International Tables Vol C Tables 4.2.6.8 and 6.1.1.4'

loop_
_geom_angle_atom_site_label_1
_geom_angle_atom_site_label_2
_geom_angle_atom_site_label_3
_geom_angle
N2 P N5 107.63(8)
N2 P C16 103.71(8)
N5 P C16 102.09(9)
C1 N1 C8 120.37(17)
C1 N1 C2 122.56(17)
C8 N1 C2 116.39(16)
C1 N2 C7 114.09(16)
C1 N2 P 127.14(14)
C7 N2 P 114.52(13)
C1 N3 C4 118.95(17)
C1 N3 C5 124.62(17)
C4 N3 C5 116.11(17)
C9 N4 C8 119.87(17)
C9 N4 C10 117.86(17)
C8 N4 C10 119.90(17)
C9 N5 C15 114.09(15)
C9 N5 P 124.63(14)
C15 N5 P 115.47(13)
C9 N6 C12 122.92(17)
C9 N6 C13 124.25(17)
C12 N6 C13 112.77(17)
N3 C1 N1 120.43(17)
N3 C1 N2 120.89(17)
N1 C1 N2 118.66(16)
N1 C2 C3 112.36(18)
N1 C2 H2B 109.1
C3 C2 H2B 109.1
N1 C2 H2A 109.1
C3 C2 H2A 109.1
H2B C2 H2A 107.9
C4 C3 C2 109.3(2)
C4 C3 H3B 109.8
C2 C3 H3B 109.8
C4 C3 H3A 109.8
C2 C3 H3A 109.8
H3B C3 H3A 108.3
N3 C4 C3 108.44(18)
N3 C4 H4B 110
C3 C4 H4B 110
N3 C4 H4A 110
C3 C4 H4A 110
H4B C4 H4A 108.4
N3 C5 C6 112.35(18)
N3 C5 H5B 109.1
C6 C5 H5B 109.1
N3 C5 H5A 109.1
C6 C5 H5A 109.1
H5B C5 H5A 107.9
C5 C6 C7 110.72(19)
C5 C6 H6B 109.5
C7 C6 H6B 109.5
C5 C6 H6A 109.5
C7 C6 H6A 109.5
H6B C6 H6A 108.1
N2 C7 C6 107.30(18)
N2 C7 H7B 110.3
C6 C7 H7B 110.3
N2 C7 H7A 110.3
C6 C7 H7A 110.3
H7B C7 H7A 108.5
N4 C8 N1 114.67(18)
N4 C8 H8B 108.6
N1 C8 H8B 108.6
N4 C8 H8A 108.6
N1 C8 H8A 108.6
H8B C8 H8A 107.6
N6 C9 N4 121.54(17)
N6 C9 N5 120.59(17)
N4 C9 N5 117.81(16)
N6 C13 C14 113.63(16)
N6 C13 H13B 108.8
C14 C13 H13B 108.8
N6 C13 H13A 108.8
C14 C13 H13A 108.8
H13B C13 H13A 107.7
C15 C14 C13 108.20(17)
C15 C14 H14B 110.1
C13 C14 H14B 110.1
C15 C14 H14A 110.1
C13 C14 H14A 110.1
H14B C14 H14A 108.4
N5 C15 C14 108.33(16)
N5 C15 H15B 110
C14 C15 H15B 110
N5 C15 H15A 110
C14 C15 H15A 110
H15B C15 H15A 108.4
C21 C16 C17 118.2(2)
C21 C16 P 122.16(16)
C17 C16 P 119.09(15)
C18 C17 C16 120.7(2)
C18 C17 H17 119.7
C16 C17 H17 119.7
C19 C18 C17 120.2(2)
C19 C18 H18 119.9
C17 C18 H18 119.9
C18 C19 C20 119.8(2)
C18 C19 H19 120.1
C20 C19 H19 120.1
C19 C20 C21 120.4(2)
C19 C20 H20 119.8
C21 C20 H20 119.8
C16 C21 C20 120.7(2)
C16 C21 H21 119.7
C20 C21 H21 119.7
Cl3 C22 Cl4 110.81(16)
Cl3 C22 H22B 109.5
Cl4 C22 H22B 109.5
Cl3 C22 H22A 109.5
Cl4 C22 H22A 109.5
H22B C22 H22A 108.1
N4 C10 C11 108.9(2)
N4 C10 H10A 109.9
C11 C10 H10A 109.9
N4 C10 H10B 109.9
C11 C10 H10B 109.9
H10A C10 H10B 108.3
C12 C11 C10 109.3(2)
C12 C11 H11A 109.8
C10 C11 H11A 109.8
C12 C11 H11B 109.8
C10 C11 H11B 109.8
H11A C11 H11B 108.3
N6 C12 C11 112.82(19)
N6 C12 H12A 109
C11 C12 H12A 109
N6 C12 H12B 109
C11 C12 H12B 109
H12A C12 H12B 107.8
H11C C11A H11D 107.1

loop_
_geom_bond_atom_site_label_1
_geom_bond_atom_site_label_2
_geom_bond_distance
Cl3 C22 1.781(4)
Cl4 C22 1.785(4)
P N2 1.7326(17)
P N5 1.7351(16)
P C16 1.825(2)
N1 C1 1.346(3)
N1 C8 1.456(3)
N1 C2 1.475(3)
N2 C1 1.375(2)
N2 C7 1.494(3)
N3 C1 1.319(2)
N3 C4 1.466(3)
N3 C5 1.467(3)
N4 C9 1.344(2)
N4 C8 1.451(3)
N4 C10 1.478(3)
N5 C9 1.379(2)
N5 C15 1.484(2)
N6 C9 1.312(2)
N6 C12 1.476(3)
N6 C13 1.476(3)
C2 C3 1.510(3)
C2 H2B 0.99
C2 H2A 0.99
C3 C4 1.502(4)
C3 H3B 0.99
C3 H3A 0.99
C4 H4B 0.99
C4 H4A 0.99
C5 C6 1.482(3)
C5 H5B 0.99
C5 H5A 0.99
C6 C7 1.513(3)
C6 H6B 0.99
C6 H6A 0.99
C7 H7B 0.99
C7 H7A 0.99
C8 H8B 0.99
C8 H8A 0.99
C13 C14 1.524(3)
C13 H13B 0.99
C13 H13A 0.99
C14 C15 1.516(3)
C14 H14B 0.99
C14 H14A 0.99
C15 H15B 0.99
C15 H15A 0.99
C16 C21 1.389(3)
C16 C17 1.406(3)
C17 C18 1.389(3)
C17 H17 0.95
C18 C19 1.380(4)
C18 H18 0.95
C19 C20 1.384(4)
C19 H19 0.95
C20 C21 1.392(3)
C20 H20 0.95
C21 H21 0.95
C22 H22B 0.99
C22 H22A 0.99
C10 C11 1.498(4)
C10 H10A 0.99
C10 H10B 0.99
C11 C12 1.492(4)
C11 H11A 0.99
C11 H11B 0.99
C12 H12A 0.99
C12 H12B 0.99
C11A H11C 0.99
C11A H11D 0.99
